data_4064835
loop_
_publ_author_name
'Michel, Olaf'
'Yamamoto, Koji'
'Tsurugi, Hayato'
'Maichle-M\"ossmer, C\"acilia'
'T\"ornroos, Karl W.'
'Mashima, Kazushi'
'Anwander, Reiner'

_publ_section_title
;
 Reactivity of Permethylated Magnesium Complexes toward \b-Diimines
;
_journal_issue 14
_journal_name_full Organometallics
_journal_page_first 3818
_journal_paper_doi 10.1021/om200361m
_journal_volume 30
_journal_year 2011
_chemical_formula_sum 'C24 H40 Al2 Mg N2'
_chemical_formula_weight 434.85
_chemical_name_systematic
; 
 ? 
;
_space_group_IT_number 14
_symmetry_cell_setting monoclinic
_symmetry_space_group_name_Hall '-P 2ybc'
_symmetry_space_group_name_H-M 'P 1 21/c 1'
_atom_sites_solution_hydrogens geom
_atom_sites_solution_primary direct
_atom_sites_solution_secondary difmap
_audit_creation_method SHELXL-97
_cell_angle_alpha 90.00
_cell_angle_beta 99.651(7)
_cell_angle_gamma 90.00
_cell_formula_units_Z 4
_cell_length_a 8.8863(8)
_cell_length_b 18.9418(11)
_cell_length_c 15.8136(12)
_cell_measurement_reflns_used 26836
_cell_measurement_temperature 173(2)
_cell_measurement_theta_max 28.63
_cell_measurement_theta_min 3.38
_cell_volume 2624.1(3)
_computing_structure_refinement 'SHELXL-97 (Sheldrick, 1997)'
_computing_structure_solution 'SHELXS-97 (Sheldrick, 1990)'
_diffrn_ambient_temperature 173(2)
_diffrn_measured_fraction_theta_full 0.993
_diffrn_measured_fraction_theta_max 0.993
_diffrn_measurement_device_type 'Stoe IPDS II'
_diffrn_measurement_method OMEGA
_diffrn_radiation_monochromator graphite
_diffrn_radiation_source 'fine-focus sealed tube'
_diffrn_radiation_type MoK\a
_diffrn_radiation_wavelength 0.71073
_diffrn_reflns_av_R_equivalents 0.0941
_diffrn_reflns_av_sigmaI/netI 0.0446
_diffrn_reflns_limit_h_max 11
_diffrn_reflns_limit_h_min -11
_diffrn_reflns_limit_k_max 25
_diffrn_reflns_limit_k_min -25
_diffrn_reflns_limit_l_max 21
_diffrn_reflns_limit_l_min -21
_diffrn_reflns_number 44460
_diffrn_reflns_theta_full 28.28
_diffrn_reflns_theta_max 28.28
_diffrn_reflns_theta_min 5.13
_exptl_absorpt_coefficient_mu 0.147
_exptl_absorpt_correction_type none
_exptl_crystal_colour colourless
_exptl_crystal_density_diffrn 1.101
_exptl_crystal_density_method 'not measured'
_exptl_crystal_description cube
_exptl_crystal_F_000 944
_exptl_crystal_size_max 0.30
_exptl_crystal_size_mid 0.30
_exptl_crystal_size_min 0.30
_refine_diff_density_max 0.307
_refine_diff_density_min -0.201
_refine_diff_density_rms 0.044
_refine_ls_extinction_method none
_refine_ls_goodness_of_fit_ref 1.208
_refine_ls_hydrogen_treatment mixed
_refine_ls_matrix_type full
_refine_ls_number_parameters 398
_refine_ls_number_reflns 6463
_refine_ls_number_restraints 0
_refine_ls_restrained_S_all 1.208
_refine_ls_R_factor_all 0.0672
_refine_ls_R_factor_gt 0.0516
_refine_ls_shift/su_max 0.001
_refine_ls_shift/su_mean 0.000
_refine_ls_structure_factor_coef Fsqd
_refine_ls_weighting_details 'calc w=1/[\s^2^(Fo^2^)+(0.0301P)^2^+1.0917P] where P=(Fo^2^+2Fc^2^)/3'
_refine_ls_weighting_scheme calc
_refine_ls_wR_factor_gt 0.0994
_refine_ls_wR_factor_ref 0.1046
_reflns_number_gt 5373
_reflns_number_total 6463
_reflns_threshold_expression >2sigma(I)
_cod_data_source_file om200361m_si_001.cif
_cod_data_source_block kj48
_cod_original_sg_symbol_H-M P21/c
_cod_database_code 4064835

loop_
_symmetry_equiv_pos_as_xyz
'x, y, z'
'-x, y+1/2, -z+1/2'
'-x, -y, -z'
'x, -y-1/2, z-1/2'

loop_
_atom_site_label
_atom_site_type_symbol
_atom_site_fract_x
_atom_site_fract_y
_atom_site_fract_z
_atom_site_U_iso_or_equiv
_atom_site_adp_type
_atom_site_occupancy
_atom_site_symmetry_multiplicity
_atom_site_calc_flag
_atom_site_refinement_flags
C1 C 0.27154(19) 0.48157(9) 0.81963(11) 0.0265(3) Uani 1 1 d .
C01 C 0.0137(2) 0.64019(11) 0.75091(12) 0.0294(4) Uani 1 1 d .
C02 C -0.1772(2) 0.62531(11) 0.55915(14) 0.0328(4) Uani 1 1 d .
C03 C 0.0274(3) 0.76858(10) 0.60859(14) 0.0345(4) Uani 1 1 d .
C3 C 0.2753(2) 0.49354(9) 0.67098(11) 0.0247(3) Uani 1 1 d .
C4 C 0.15949(19) 0.53683(9) 0.61026(10) 0.0229(3) Uani 1 1 d .
C6 C 0.29701(18) 0.62777(9) 0.54488(10) 0.0238(3) Uani 1 1 d .
C11 C 0.2802(2) 0.50545(10) 0.90870(11) 0.0291(4) Uani 1 1 d .
C12 C 0.3622(2) 0.56539(10) 0.93940(12) 0.0340(4) Uani 1 1 d .
C13 C 0.3656(3) 0.58759(13) 1.02292(14) 0.0450(5) Uani 1 1 d .
C14 C 0.2873(3) 0.54963(16) 1.07639(15) 0.0536(6) Uani 1 1 d .
C15 C 0.2089(3) 0.48976(16) 1.04740(15) 0.0538(6) Uani 1 1 d .
C16 C 0.2054(2) 0.46657(13) 0.96394(14) 0.0410(5) Uani 1 1 d .
C21 C 0.3302(2) 0.73516(10) 0.81572(13) 0.0312(4) Uani 1 1 d .
C22 C 0.56829(19) 0.61960(10) 0.74447(12) 0.0275(4) Uani 1 1 d .
C23 C 0.6116(3) 0.79365(12) 0.73136(17) 0.0514(6) Uani 1 1 d .
H23A H 0.5448 0.7935 0.6754 0.077 Uiso 1 1 calc R
H23B H 0.7178 0.7875 0.7233 0.077 Uiso 1 1 calc R
H23C H 0.6011 0.8387 0.7603 0.077 Uiso 1 1 calc R
C24 C 0.6768(2) 0.70790(13) 0.91694(14) 0.0461(5) Uani 1 1 d .
H24A H 0.6405 0.6680 0.9475 0.069 Uiso 1 1 calc R
H24B H 0.6675 0.7516 0.9489 0.069 Uiso 1 1 calc R
H24C H 0.7840 0.7003 0.9118 0.069 Uiso 1 1 calc R
C60 C 0.3561(2) 0.70332(11) 0.55183(12) 0.0327(4) Uani 1 1 d .
C61 C 0.22434(19) 0.61208(9) 0.45287(10) 0.0237(3) Uani 1 1 d .
C62 C 0.0946(2) 0.64745(10) 0.41286(11) 0.0278(4) Uani 1 1 d .
C63 C 0.0358(2) 0.63540(11) 0.32728(12) 0.0325(4) Uani 1 1 d .
C64 C 0.1052(2) 0.58776(11) 0.28026(12) 0.0361(4) Uani 1 1 d .
C65 C 0.2324(3) 0.55167(11) 0.31864(12) 0.0388(5) Uani 1 1 d .
C66 C 0.2923(2) 0.56420(10) 0.40441(12) 0.0327(4) Uani 1 1 d .
H1A H 0.252(2) 0.4314(12) 0.8068(14) 0.033(5) Uiso 1 1 d .
H01A H 0.089(3) 0.6359(14) 0.8017(17) 0.050(7) Uiso 1 1 d .
H01B H -0.054(3) 0.6770(14) 0.7657(16) 0.052(7) Uiso 1 1 d .
H01C H -0.042(3) 0.5973(15) 0.7514(17) 0.056(7) Uiso 1 1 d .
H02A H -0.183(3) 0.6306(15) 0.502(2) 0.065(8) Uiso 1 1 d .
H02B H -0.197(3) 0.5801(18) 0.5724(19) 0.072(9) Uiso 1 1 d .
H02C H -0.263(4) 0.6524(17) 0.572(2) 0.076(9) Uiso 1 1 d .
H3A H 0.377(2) 0.4968(10) 0.6559(11) 0.019(4) Uiso 1 1 d .
H03A H 0.015(3) 0.7819(14) 0.5466(18) 0.057(7) Uiso 1 1 d .
H3B H 0.244(2) 0.4447(12) 0.6675(13) 0.031(5) Uiso 1 1 d .
H03B H -0.053(3) 0.7886(14) 0.6310(17) 0.056(7) Uiso 1 1 d .
H03C H 0.121(3) 0.7890(14) 0.6401(18) 0.057(7) Uiso 1 1 d .
H4A H 0.061(2) 0.5287(10) 0.6286(12) 0.021(4) Uiso 1 1 d .
H4B H 0.146(2) 0.5172(11) 0.5529(13) 0.026(5) Uiso 1 1 d .
H6 H 0.389(2) 0.5949(11) 0.5586(13) 0.029(5) Uiso 1 1 d .
H12 H 0.422(2) 0.5885(12) 0.9042(14) 0.034(6) Uiso 1 1 d .
H13 H 0.427(3) 0.6252(15) 1.0427(17) 0.055(8) Uiso 1 1 d .
H14 H 0.289(3) 0.5656(15) 1.1321(19) 0.061(8) Uiso 1 1 d .
H15 H 0.158(3) 0.4631(16) 1.0818(19) 0.066(8) Uiso 1 1 d .
H16 H 0.155(3) 0.4266(13) 0.9436(15) 0.043(7) Uiso 1 1 d .
H21A H 0.285(3) 0.7151(13) 0.8607(16) 0.043(6) Uiso 1 1 d .
H21B H 0.368(3) 0.7800(14) 0.8406(16) 0.047(7) Uiso 1 1 d .
H21C H 0.250(3) 0.7487(15) 0.7698(18) 0.060(8) Uiso 1 1 d .
H22A H 0.572(3) 0.5792(13) 0.7821(15) 0.042(6) Uiso 1 1 d .
H22B H 0.669(3) 0.6312(13) 0.7356(16) 0.050(7) Uiso 1 1 d .
H22C H 0.520(3) 0.6038(13) 0.6860(16) 0.047(7) Uiso 1 1 d .
H60A H 0.275(3) 0.7354(12) 0.5336(14) 0.035(6) Uiso 1 1 d .
H60B H 0.403(2) 0.7138(12) 0.6109(15) 0.038(6) Uiso 1 1 d .
H60C H 0.434(3) 0.7097(12) 0.5136(14) 0.037(6) Uiso 1 1 d .
H62 H 0.050(2) 0.6812(12) 0.4429(14) 0.032(5) Uiso 1 1 d .
H63 H -0.048(3) 0.6619(12) 0.3004(14) 0.037(6) Uiso 1 1 d .
H64 H 0.065(2) 0.5789(12) 0.2223(15) 0.036(6) Uiso 1 1 d .
H65 H 0.281(3) 0.5172(14) 0.2877(16) 0.051(7) Uiso 1 1 d .
H66 H 0.381(3) 0.5400(13) 0.4313(15) 0.044(6) Uiso 1 1 d .
N2 N 0.28751(15) 0.52290(7) 0.75817(9) 0.0224(3) Uani 1 1 d .
N5 N 0.19719(15) 0.61366(7) 0.60960(8) 0.0202(3) Uani 1 1 d .
Mg1 Mg 0.29601(6) 0.63376(3) 0.73904(3) 0.02090(12) Uani 1 1 d .
Al1 Al 0.01288(5) 0.66516(3) 0.62434(3) 0.02321(12) Uani 1 1 d .
Al2 Al 0.55344(6) 0.71542(3) 0.80207(4) 0.02858(13) Uani 1 1 d .

loop_
_atom_site_aniso_label
_atom_site_aniso_U_11
_atom_site_aniso_U_22
_atom_site_aniso_U_33
_atom_site_aniso_U_23
_atom_site_aniso_U_13
_atom_site_aniso_U_12
C1 0.0271(8) 0.0229(8) 0.0290(9) 0.0034(6) 0.0032(6) 0.0021(6)
C01 0.0244(8) 0.0358(10) 0.0290(9) 0.0003(7) 0.0070(7) 0.0021(7)
C02 0.0267(9) 0.0341(10) 0.0352(10) 0.0017(8) -0.0017(7) -0.0024(7)
C03 0.0413(11) 0.0263(9) 0.0344(10) -0.0012(7) 0.0022(8) 0.0034(8)
C3 0.0296(8) 0.0190(8) 0.0257(8) -0.0021(6) 0.0050(6) 0.0006(6)
C4 0.0262(8) 0.0211(8) 0.0209(8) -0.0012(6) 0.0026(6) -0.0027(6)
C6 0.0239(8) 0.0278(8) 0.0199(7) 0.0011(6) 0.0041(6) -0.0027(6)
C11 0.0304(8) 0.0320(9) 0.0247(8) 0.0078(7) 0.0045(7) 0.0074(7)
C12 0.0428(11) 0.0327(10) 0.0261(9) 0.0034(7) 0.0043(8) 0.0054(8)
C13 0.0604(14) 0.0435(12) 0.0295(10) -0.0024(9) 0.0023(9) 0.0113(11)
C14 0.0644(16) 0.0714(17) 0.0269(11) 0.0026(10) 0.0132(10) 0.0241(13)
C15 0.0493(13) 0.0784(19) 0.0375(12) 0.0203(12) 0.0181(10) 0.0100(12)
C16 0.0370(11) 0.0502(13) 0.0364(11) 0.0145(9) 0.0080(8) 0.0014(9)
C21 0.0308(9) 0.0276(9) 0.0331(10) -0.0104(7) -0.0004(8) 0.0032(7)
C22 0.0198(8) 0.0314(9) 0.0309(9) -0.0041(7) 0.0034(7) -0.0005(6)
C23 0.0534(13) 0.0382(12) 0.0593(15) 0.0040(10) -0.0004(11) -0.0217(10)
C24 0.0405(11) 0.0488(13) 0.0425(12) -0.0124(10) -0.0121(9) 0.0005(9)
C60 0.0353(10) 0.0351(10) 0.0271(9) 0.0023(7) 0.0036(7) -0.0123(8)
C61 0.0276(8) 0.0240(8) 0.0202(8) 0.0025(6) 0.0054(6) -0.0050(6)
C62 0.0282(8) 0.0314(9) 0.0242(8) 0.0007(7) 0.0052(7) -0.0030(7)
C63 0.0296(9) 0.0383(10) 0.0283(9) 0.0063(8) 0.0010(7) -0.0073(8)
C64 0.0490(11) 0.0389(11) 0.0196(8) -0.0001(7) 0.0031(8) -0.0137(9)
C65 0.0601(13) 0.0334(10) 0.0249(9) -0.0041(8) 0.0127(9) 0.0001(9)
C66 0.0404(10) 0.0334(10) 0.0255(9) 0.0022(7) 0.0092(8) 0.0057(8)
N2 0.0233(6) 0.0219(7) 0.0214(7) 0.0000(5) 0.0019(5) 0.0006(5)
N5 0.0232(6) 0.0184(6) 0.0195(6) 0.0002(5) 0.0047(5) -0.0018(5)
Mg1 0.0227(3) 0.0198(3) 0.0198(3) -0.0021(2) 0.0023(2) -0.0006(2)
Al1 0.0217(2) 0.0228(2) 0.0241(2) -0.00038(19) 0.00101(18) 0.00089(18)
Al2 0.0254(3) 0.0260(3) 0.0320(3) -0.0041(2) -0.0021(2) -0.0045(2)

loop_
_atom_type_symbol
_atom_type_description
_atom_type_scat_dispersion_real
_atom_type_scat_dispersion_imag
_atom_type_scat_source
C C 0.0033 0.0016 'International Tables Vol C Tables 4.2.6.8 and 6.1.1.4'
H H 0.0000 0.0000 'International Tables Vol C Tables 4.2.6.8 and 6.1.1.4'
N N 0.0061 0.0033 'International Tables Vol C Tables 4.2.6.8 and 6.1.1.4'
Mg Mg 0.0486 0.0363 'International Tables Vol C Tables 4.2.6.8 and 6.1.1.4'
Al Al 0.0645 0.0514 'International Tables Vol C Tables 4.2.6.8 and 6.1.1.4'

loop_
_geom_angle_atom_site_label_1
_geom_angle_atom_site_label_2
_geom_angle_atom_site_label_3
_geom_angle
N2 C1 C11 123.20(16)
Al1 C01 Mg1 77.42(6)
N2 C3 C4 108.81(13)
N2 C3 Mg1 46.18(7)
C4 C3 Mg1 74.42(9)
N5 C4 C3 113.59(13)
N5 C4 Mg1 46.37(7)
C3 C4 Mg1 74.66(9)
N5 C6 C61 114.67(13)
N5 C6 C60 110.97(14)
C61 C6 C60 109.83(14)
C12 C11 C16 119.30(19)
C12 C11 C1 121.72(16)
C16 C11 C1 118.97(19)
C13 C12 C11 120.5(2)
C12 C13 C14 119.6(2)
C15 C14 C13 120.4(2)
C14 C15 C16 120.6(2)
C15 C16 C11 119.5(2)
Al2 C21 Mg1 80.52(7)
Al2 C22 Mg1 77.22(6)
C66 C61 C62 117.86(16)
C66 C61 C6 120.13(16)
C62 C61 C6 121.90(15)
C63 C62 C61 120.89(18)
C64 C63 C62 120.33(18)
C65 C64 C63 119.82(18)
C64 C65 C66 119.85(19)
C61 C66 C65 121.25(18)
C1 N2 C3 118.80(15)
C1 N2 Mg1 136.63(12)
C3 N2 Mg1 103.79(10)
C6 N5 C4 109.90(12)
C6 N5 Al1 126.97(11)
C4 N5 Al1 106.99(10)
C6 N5 Mg1 115.69(10)
C4 N5 Mg1 103.00(9)
Al1 N5 Mg1 90.86(6)
N5 Mg1 N2 86.63(5)
N5 Mg1 C21 131.71(7)
N2 Mg1 C21 140.06(7)
N5 Mg1 C22 105.30(6)
N2 Mg1 C22 86.83(6)
C21 Mg1 C22 91.80(7)
N5 Mg1 C01 80.00(6)
N2 Mg1 C01 88.73(6)
C21 Mg1 C01 88.01(7)
C22 Mg1 C01 172.85(7)
N5 Mg1 Al2 128.55(4)
N2 Mg1 Al2 122.77(4)
C21 Mg1 Al2 46.63(5)
C22 Mg1 Al2 45.36(5)
C01 Mg1 Al2 134.58(5)
N5 Mg1 C4 30.63(5)
N2 Mg1 C4 56.32(5)
C21 Mg1 C4 158.37(6)
C22 Mg1 C4 104.86(6)
C01 Mg1 C4 77.16(6)
Al2 Mg1 C4 146.30(4)
N5 Mg1 C3 58.69(5)
N2 Mg1 C3 30.03(5)
C21 Mg1 C3 169.59(7)
C22 Mg1 C3 84.92(6)
C01 Mg1 C3 94.02(6)
Al2 Mg1 C3 130.06(4)
C4 Mg1 C3 30.92(5)
N5 Mg1 Al1 42.24(4)
N2 Mg1 Al1 104.09(4)
C21 Mg1 Al1 100.66(5)
C22 Mg1 Al1 143.15(5)
C01 Mg1 Al1 43.66(4)
Al2 Mg1 Al1 132.74(3)
C4 Mg1 Al1 57.78(4)
C3 Mg1 Al1 87.75(4)
N5 Al1 C02 114.06(8)
N5 Al1 C03 113.89(8)
C02 Al1 C03 112.34(9)
N5 Al1 C01 97.77(7)
C02 Al1 C01 106.47(9)
C03 Al1 C01 111.11(9)
N5 Al1 Mg1 46.91(4)
C02 Al1 Mg1 145.37(7)
C03 Al1 Mg1 102.29(7)
C01 Al1 Mg1 58.92(5)
C24 Al2 C23 114.80(11)
C24 Al2 C22 106.26(9)
C23 Al2 C22 111.77(10)
C24 Al2 C21 108.27(10)
C23 Al2 C21 105.68(10)
C22 Al2 C21 110.00(7)
C24 Al2 Mg1 125.79(8)
C23 Al2 Mg1 119.19(7)
C22 Al2 Mg1 57.42(5)
C21 Al2 Mg1 52.85(5)

loop_
_geom_bond_atom_site_label_1
_geom_bond_atom_site_label_2
_geom_bond_distance
C1 N2 1.274(2)
C1 C11 1.469(2)
C01 Al1 2.0554(19)
C01 Mg1 2.5498(19)
C02 Al1 1.9756(19)
C03 Al1 1.982(2)
C3 N2 1.474(2)
C3 C4 1.524(2)
C3 Mg1 2.8602(18)
C4 N5 1.494(2)
C4 Mg1 2.8568(17)
C6 N5 1.487(2)
C6 C61 1.519(2)
C6 C60 1.522(2)
C11 C12 1.392(3)
C11 C16 1.393(3)
C12 C13 1.382(3)
C13 C14 1.384(4)
C14 C15 1.369(4)
C15 C16 1.387(3)
C21 Al2 2.065(2)
C21 Mg1 2.2646(19)
C22 Al2 2.0449(19)
C22 Mg1 2.4215(18)
C23 Al2 1.977(2)
C24 Al2 1.963(2)
C61 C66 1.389(2)
C61 C62 1.390(2)
C62 C63 1.386(3)
C63 C64 1.379(3)
C64 C65 1.373(3)
C65 C66 1.392(3)
N2 Mg1 2.1248(15)
N5 Al1 1.9535(14)
N5 Mg1 2.1221(14)
Mg1 Al2 2.8026(8)
Mg1 Al1 2.9058(8)
